data_4032838
loop_
_publ_author_name
'Sun, Ning'
'Chen, Haoyi'
'Li, Xiangdong'
'Xu, Murong'
'Gan, Yi'
'Zhang, Liangwei'
'Liu, Yuanhong'

_publ_section_title
;
 PBr3-Mediated Cyclization of 1,7-Diyn-3,6-bis(propargyl carbonate)s:
 Synthesis of 5-Bromotetracenes.
;
_journal_issue 19
_journal_name_full 'The Journal of organic chemistry'
_journal_page_first 10051
_journal_page_last 10061
_journal_paper_doi 10.1021/acs.joc.7b01519
_journal_volume 82
_journal_year 2017
_chemical_formula_sum 'C24 H13 Br F2'
_chemical_formula_weight 419.25
_chemical_name_systematic
; 
 ? 
;
_space_group_crystal_system triclinic
_space_group_IT_number 2
_space_group_name_Hall '-P 1'
_space_group_name_H-M_alt 'P -1'
_symmetry_space_group_name_Hall '-P 1'
_symmetry_space_group_name_H-M 'P -1'
_atom_sites_solution_hydrogens geom
_audit_creation_method SHELXL-2013
_cell_angle_alpha 95.510(4)
_cell_angle_beta 114.285(4)
_cell_angle_gamma 101.901(4)
_cell_formula_units_Z 2
_cell_length_a 9.3519(19)
_cell_length_b 9.4398(19)
_cell_length_c 11.185(2)
_cell_measurement_reflns_used 2003
_cell_measurement_temperature 293(2)
_cell_measurement_theta_max 55.939
_cell_measurement_theta_min 4.503
_cell_volume 862.4(3)
_computing_cell_refinement 'Bruker SMART'
_computing_data_collection 'Bruker SMART'
_computing_data_reduction 'Bruker SHELXTL'
_computing_molecular_graphics 'Bruker SHELXTL'
_computing_publication_material 'Bruker SHELXTL'
_computing_structure_refinement 'SHELXL-2013 (Sheldrick, 2013)'
_computing_structure_solution 'Bruker SHELXTL'
_diffrn_ambient_temperature 293(2)
_diffrn_measured_fraction_theta_full 0.997
_diffrn_measured_fraction_theta_max 0.997
_diffrn_measurement_device_type 'CCD area detector'
_diffrn_measurement_method 'phi and omega scans'
_diffrn_radiation_type MoK\a
_diffrn_radiation_wavelength 0.71073
_diffrn_reflns_av_R_equivalents 0.0190
_diffrn_reflns_av_unetI/netI 0.0386
_diffrn_reflns_Laue_measured_fraction_full 0.997
_diffrn_reflns_Laue_measured_fraction_max 0.997
_diffrn_reflns_limit_h_max 11
_diffrn_reflns_limit_h_min -10
_diffrn_reflns_limit_k_max 10
_diffrn_reflns_limit_k_min -11
_diffrn_reflns_limit_l_max 13
_diffrn_reflns_limit_l_min -13
_diffrn_reflns_number 4990
_diffrn_reflns_point_group_measured_fraction_full 0.997
_diffrn_reflns_point_group_measured_fraction_max 0.997
_diffrn_reflns_theta_full 25.242
_diffrn_reflns_theta_max 25.497
_diffrn_reflns_theta_min 2.040
_exptl_absorpt_coefficient_mu 2.409
_exptl_absorpt_correction_T_max 0.7457
_exptl_absorpt_correction_T_min 0.6218
_exptl_absorpt_correction_type multi-scan
_exptl_absorpt_process_details sadabs
_exptl_crystal_colour red
_exptl_crystal_density_diffrn 1.615
_exptl_crystal_description prismatic
_exptl_crystal_F_000 420
_exptl_crystal_size_max 0.200
_exptl_crystal_size_mid 0.160
_exptl_crystal_size_min 0.120
_refine_diff_density_max 0.363
_refine_diff_density_min -0.283
_refine_diff_density_rms 0.065
_refine_ls_extinction_method none
_refine_ls_goodness_of_fit_ref 1.032
_refine_ls_hydrogen_treatment constr
_refine_ls_matrix_type full
_refine_ls_number_parameters 244
_refine_ls_number_reflns 3212
_refine_ls_number_restraints 0
_refine_ls_restrained_S_all 1.032
_refine_ls_R_factor_all 0.0447
_refine_ls_R_factor_gt 0.0347
_refine_ls_shift/su_max 0.001
_refine_ls_shift/su_mean 0.000
_refine_ls_structure_factor_coef Fsqd
_refine_ls_weighting_details 'w=1/[\s^2^(Fo^2^)+(0.0552P)^2^+0.0301P] where P=(Fo^2^+2Fc^2^)/3'
_refine_ls_weighting_scheme calc
_refine_ls_wR_factor_gt 0.0891
_refine_ls_wR_factor_ref 0.0942
_reflns_Friedel_coverage 0.000
_reflns_number_gt 2632
_reflns_number_total 3212
_reflns_threshold_expression 'I > 2\s(I)'
_cod_data_source_file jo7b01519_si_002.cif
_cod_data_source_block cd17266
_cod_depositor_comments 'Adding full bibliography for 4032838--4032839.cif.'
_cod_database_code 4032838
_shelx_space_group_comment
; 
The symmetry employed for this shelxl refinement is uniquely defined 
by the following loop, which should always be used as a source of 
symmetry information in preference to the above space-group names. 
They are only intended as comments. 
;
_shelx_estimated_absorpt_t_min 0.644
_shelx_estimated_absorpt_t_max 0.761
_shelxl_version_number 2013-4

loop_
_space_group_symop_operation_xyz
'x, y, z'
'-x, -y, -z'

loop_
_atom_site_label
_atom_site_type_symbol
_atom_site_fract_x
_atom_site_fract_y
_atom_site_fract_z
_atom_site_U_iso_or_equiv
_atom_site_adp_type
_atom_site_occupancy
_atom_site_site_symmetry_order
_atom_site_calc_flag
_atom_site_refinement_flags_posn
_atom_site_refinement_flags_adp
Br1 Br 0.21745(4) 0.85357(3) 1.08808(3) 0.05672(14) Uani 1 1 d . .
F1 F -0.4204(2) 0.6811(2) 0.48891(19) 0.0697(5) Uani 1 1 d . .
F2 F -0.2685(2) -0.0506(2) 0.31437(18) 0.0774(6) Uani 1 1 d . .
C1 C 0.1132(3) 0.6808(2) 0.9504(3) 0.0382(5) Uani 1 1 d . .
C2 C -0.0243(3) 0.6809(3) 0.8373(3) 0.0381(6) Uani 1 1 d . .
C3 C -0.0980(3) 0.8004(3) 0.8219(3) 0.0473(6) Uani 1 1 d . .
H3 H -0.0546 0.8818 0.8921 0.057 Uiso 1 1 calc R U
C4 C -0.2285(4) 0.7984(3) 0.7087(3) 0.0527(7) Uani 1 1 d . .
H4 H -0.2755 0.8769 0.7007 0.063 Uiso 1 1 calc R U
C5 C -0.2922(3) 0.6760(3) 0.6033(3) 0.0484(6) Uani 1 1 d . .
C6 C -0.2331(3) 0.5577(3) 0.6091(3) 0.0429(6) Uani 1 1 d . .
H6 H -0.2809 0.4788 0.5363 0.051 Uiso 1 1 calc R U
C7 C -0.0957(3) 0.5538(3) 0.7284(2) 0.0359(5) Uani 1 1 d . .
C8 C -0.0298(3) 0.4325(2) 0.7397(2) 0.0345(5) Uani 1 1 d . .
C9 C 0.1072(3) 0.4338(2) 0.8594(2) 0.0341(5) Uani 1 1 d . .
C10 C 0.1739(3) 0.3122(3) 0.8766(2) 0.0376(5) Uani 1 1 d . .
H10 H 0.1233 0.2274 0.8094 0.045 Uiso 1 1 calc R U
C11 C 0.3126(3) 0.3145(3) 0.9904(2) 0.0374(5) Uani 1 1 d . .
C12 C 0.3825(3) 0.1930(3) 1.0070(3) 0.0474(6) Uani 1 1 d . .
H12 H 0.3332 0.1073 0.9409 0.057 Uiso 1 1 calc R U
C13 C 0.5202(4) 0.2009(3) 1.1183(3) 0.0527(7) Uani 1 1 d . .
H13 H 0.5644 0.1206 1.1276 0.063 Uiso 1 1 calc R U
C14 C 0.5973(3) 0.3294(3) 1.2201(3) 0.0537(7) Uani 1 1 d . .
H14 H 0.6923 0.3332 1.2954 0.064 Uiso 1 1 calc R U
C15 C 0.5352(3) 0.4465(3) 1.2097(3) 0.0497(7) Uani 1 1 d . .
H15 H 0.5872 0.5302 1.2781 0.060 Uiso 1 1 calc R U
C16 C 0.3902(3) 0.4439(3) 1.0948(3) 0.0390(5) Uani 1 1 d . .
C17 C 0.3237(3) 0.5628(3) 1.0811(3) 0.0401(6) Uani 1 1 d . .
H17 H 0.3736 0.6461 1.1498 0.048 Uiso 1 1 calc R U
C18 C 0.1832(3) 0.5619(2) 0.9667(2) 0.0352(5) Uani 1 1 d . .
C19 C -0.0976(3) 0.3049(3) 0.6247(2) 0.0348(5) Uani 1 1 d . .
C20 C -0.2476(3) 0.2053(3) 0.5835(3) 0.0438(6) Uani 1 1 d . .
H20 H -0.3109 0.2190 0.6273 0.053 Uiso 1 1 calc R U
C21 C -0.3056(4) 0.0862(3) 0.4792(3) 0.0528(7) Uani 1 1 d . .
H21 H -0.4068 0.0198 0.4525 0.063 Uiso 1 1 calc R U
C22 C -0.2118(4) 0.0680(3) 0.4160(3) 0.0488(7) Uani 1 1 d . .
C23 C -0.0654(4) 0.1635(3) 0.4503(3) 0.0550(7) Uani 1 1 d . .
H23 H -0.0046 0.1494 0.4042 0.066 Uiso 1 1 calc R U
C24 C -0.0079(3) 0.2824(3) 0.5553(3) 0.0487(6) Uani 1 1 d . .
H24 H 0.0928 0.3487 0.5800 0.058 Uiso 1 1 calc R U

loop_
_atom_site_aniso_label
_atom_site_aniso_U_11
_atom_site_aniso_U_22
_atom_site_aniso_U_33
_atom_site_aniso_U_23
_atom_site_aniso_U_13
_atom_site_aniso_U_12
Br1 0.0743(2) 0.03347(17) 0.0491(2) -0.00679(12) 0.01874(15) 0.01278(13)
F1 0.0640(11) 0.0665(11) 0.0629(11) 0.0093(9) 0.0061(9) 0.0349(9)
F2 0.0963(14) 0.0600(11) 0.0542(11) -0.0216(9) 0.0208(10) 0.0187(10)
C1 0.0507(15) 0.0282(12) 0.0365(13) 0.0020(10) 0.0224(12) 0.0080(11)
C2 0.0501(15) 0.0299(12) 0.0404(14) 0.0050(10) 0.0265(12) 0.0104(11)
C3 0.0644(18) 0.0381(14) 0.0459(16) 0.0038(12) 0.0282(14) 0.0212(13)
C4 0.0661(18) 0.0442(15) 0.0564(18) 0.0099(13) 0.0289(15) 0.0288(14)
C5 0.0473(15) 0.0510(16) 0.0475(16) 0.0111(13) 0.0183(13) 0.0203(13)
C6 0.0468(15) 0.0391(14) 0.0409(15) 0.0035(11) 0.0180(12) 0.0128(12)
C7 0.0420(14) 0.0319(12) 0.0366(13) 0.0053(10) 0.0207(11) 0.0093(10)
C8 0.0398(13) 0.0306(12) 0.0312(12) 0.0025(10) 0.0162(11) 0.0063(10)
C9 0.0395(13) 0.0295(12) 0.0331(13) 0.0026(10) 0.0181(11) 0.0060(10)
C10 0.0473(14) 0.0301(12) 0.0346(13) 0.0026(10) 0.0187(11) 0.0095(11)
C11 0.0431(14) 0.0355(13) 0.0370(13) 0.0085(11) 0.0208(11) 0.0105(11)
C12 0.0593(17) 0.0411(14) 0.0439(15) 0.0092(12) 0.0217(13) 0.0203(13)
C13 0.0592(18) 0.0509(16) 0.0544(18) 0.0152(14) 0.0251(15) 0.0257(14)
C14 0.0484(16) 0.0615(18) 0.0468(17) 0.0145(14) 0.0139(13) 0.0194(14)
C15 0.0486(16) 0.0477(16) 0.0410(15) 0.0052(12) 0.0119(13) 0.0080(13)
C16 0.0422(14) 0.0365(13) 0.0368(13) 0.0059(11) 0.0189(11) 0.0055(11)
C17 0.0469(14) 0.0329(12) 0.0354(13) 0.0000(10) 0.0177(12) 0.0045(11)
C18 0.0407(13) 0.0296(12) 0.0356(13) 0.0033(10) 0.0200(11) 0.0050(10)
C19 0.0407(13) 0.0319(12) 0.0314(12) 0.0043(10) 0.0144(11) 0.0130(10)
C20 0.0486(15) 0.0403(14) 0.0411(15) 0.0017(11) 0.0215(12) 0.0083(12)
C21 0.0556(17) 0.0409(15) 0.0491(17) -0.0017(13) 0.0195(14) -0.0004(13)
C22 0.0627(18) 0.0407(14) 0.0327(14) -0.0028(11) 0.0109(13) 0.0193(13)
C23 0.0578(18) 0.0654(19) 0.0442(16) -0.0040(14) 0.0254(14) 0.0226(15)
C24 0.0435(15) 0.0527(16) 0.0459(16) -0.0021(13) 0.0209(13) 0.0080(12)

loop_
_atom_type_symbol
_atom_type_description
_atom_type_scat_dispersion_real
_atom_type_scat_dispersion_imag
_atom_type_scat_source
C C 0.0033 0.0016 'International Tables Vol C Tables 4.2.6.8 and 6.1.1.4'
H H 0.0000 0.0000 'International Tables Vol C Tables 4.2.6.8 and 6.1.1.4'
F F 0.0171 0.0103 'International Tables Vol C Tables 4.2.6.8 and 6.1.1.4'
Br Br -0.2901 2.4595 'International Tables Vol C Tables 4.2.6.8 and 6.1.1.4'

loop_
_geom_angle_atom_site_label_1
_geom_angle_atom_site_label_2
_geom_angle_atom_site_label_3
_geom_angle
C2 C1 C18 123.4(2)
C2 C1 Br1 118.36(18)
C18 C1 Br1 118.17(19)
C1 C2 C3 123.5(2)
C1 C2 C7 118.2(2)
C3 C2 C7 118.3(2)
C4 C3 C2 121.8(3)
C4 C3 H3 119.1
C2 C3 H3 119.1
C3 C4 C5 118.7(3)
C3 C4 H4 120.7
C5 C4 H4 120.7
C6 C5 F1 119.4(3)
C6 C5 C4 123.9(3)
F1 C5 C4 116.7(2)
C5 C6 C7 119.4(2)
C5 C6 H6 120.3
C7 C6 H6 120.3
C8 C7 C6 121.6(2)
C8 C7 C2 120.5(2)
C6 C7 C2 117.9(2)
C7 C8 C9 119.8(2)
C7 C8 C19 120.5(2)
C9 C8 C19 119.6(2)
C10 C9 C8 121.6(2)
C10 C9 C18 118.1(2)
C8 C9 C18 120.3(2)
C11 C10 C9 122.2(2)
C11 C10 H10 118.9
C9 C10 H10 118.9
C10 C11 C12 122.4(2)
C10 C11 C16 119.3(2)
C12 C11 C16 118.3(2)
C13 C12 C11 120.7(3)
C13 C12 H12 119.7
C11 C12 H12 119.7
C12 C13 C14 120.8(3)
C12 C13 H13 119.6
C14 C13 H13 119.6
C15 C14 C13 120.8(3)
C15 C14 H14 119.6
C13 C14 H14 119.6
C14 C15 C16 120.7(3)
C14 C15 H15 119.6
C16 C15 H15 119.6
C17 C16 C15 122.1(2)
C17 C16 C11 119.2(2)
C15 C16 C11 118.7(2)
C16 C17 C18 122.2(2)
C16 C17 H17 118.9
C18 C17 H17 118.9
C1 C18 C17 123.3(2)
C1 C18 C9 117.8(2)
C17 C18 C9 118.9(2)
C20 C19 C24 117.6(2)
C20 C19 C8 122.6(2)
C24 C19 C8 119.8(2)
C21 C20 C19 121.5(2)
C21 C20 H20 119.2
C19 C20 H20 119.2
C22 C21 C20 118.5(3)
C22 C21 H21 120.7
C20 C21 H21 120.7
C23 C22 F2 119.1(3)
C23 C22 C21 122.5(2)
F2 C22 C21 118.3(3)
C22 C23 C24 118.5(2)
C22 C23 H23 120.7
C24 C23 H23 120.7
C23 C24 C19 121.3(2)
C23 C24 H24 119.3
C19 C24 H24 119.3

loop_
_geom_bond_atom_site_label_1
_geom_bond_atom_site_label_2
_geom_bond_distance
Br1 C1 1.899(2)
F1 C5 1.361(3)
F2 C22 1.357(3)
C1 C2 1.385(4)
C1 C18 1.402(3)
C2 C3 1.428(3)
C2 C7 1.445(3)
C3 C4 1.344(4)
C3 H3 0.9300
C4 C5 1.399(4)
C4 H4 0.9300
C5 C6 1.340(4)
C6 C7 1.433(4)
C6 H6 0.9300
C7 C8 1.401(3)
C8 C9 1.418(3)
C8 C19 1.492(3)
C9 C10 1.409(3)
C9 C18 1.440(3)
C10 C11 1.389(4)
C10 H10 0.9300
C11 C12 1.425(3)
C11 C16 1.430(3)
C12 C13 1.355(4)
C12 H12 0.9300
C13 C14 1.409(4)
C13 H13 0.9300
C14 C15 1.345(4)
C14 H14 0.9300
C15 C16 1.427(4)
C15 H15 0.9300
C16 C17 1.383(4)
C17 C18 1.405(4)
C17 H17 0.9300
C19 C20 1.381(3)
C19 C24 1.388(4)
C20 C21 1.377(4)
C20 H20 0.9300
C21 C22 1.359(4)
C21 H21 0.9300
C22 C23 1.352(4)
C23 C24 1.381(4)
C23 H23 0.9300
C24 H24 0.9300

loop_
_geom_torsion_atom_site_label_1
_geom_torsion_atom_site_label_2
_geom_torsion_atom_site_label_3
_geom_torsion_atom_site_label_4
_geom_torsion
C18 C1 C2 C3 178.4(2)
Br1 C1 C2 C3 -4.0(3)
C18 C1 C2 C7 -2.3(4)
Br1 C1 C2 C7 175.27(16)
C1 C2 C3 C4 177.8(3)
C7 C2 C3 C4 -1.5(4)
C2 C3 C4 C5 -0.5(4)
C3 C4 C5 C6 1.6(4)
C3 C4 C5 F1 -177.6(3)
F1 C5 C6 C7 178.5(2)
C4 C5 C6 C7 -0.7(4)
C5 C6 C7 C8 179.7(2)
C5 C6 C7 C2 -1.3(3)
C1 C2 C7 C8 1.9(3)
C3 C2 C7 C8 -178.7(2)
C1 C2 C7 C6 -177.0(2)
C3 C2 C7 C6 2.3(3)
C6 C7 C8 C9 179.5(2)
C2 C7 C8 C9 0.6(3)
C6 C7 C8 C19 2.3(3)
C2 C7 C8 C19 -176.5(2)
C7 C8 C9 C10 177.9(2)
C19 C8 C9 C10 -5.0(3)
C7 C8 C9 C18 -2.8(3)
C19 C8 C9 C18 174.3(2)
C8 C9 C10 C11 176.8(2)
C18 C9 C10 C11 -2.5(3)
C9 C10 C11 C12 -178.6(2)
C9 C10 C11 C16 0.6(3)
C10 C11 C12 C13 178.4(2)
C16 C11 C12 C13 -0.8(4)
C11 C12 C13 C14 0.1(4)
C12 C13 C14 C15 0.6(5)
C13 C14 C15 C16 -0.4(4)
C14 C15 C16 C17 -179.8(2)
C14 C15 C16 C11 -0.4(4)
C10 C11 C16 C17 1.2(3)
C12 C11 C16 C17 -179.6(2)
C10 C11 C16 C15 -178.3(2)
C12 C11 C16 C15 0.9(3)
C15 C16 C17 C18 178.5(2)
C11 C16 C17 C18 -1.0(4)
C2 C1 C18 C17 179.3(2)
Br1 C1 C18 C17 1.7(3)
C2 C1 C18 C9 0.2(3)
Br1 C1 C18 C9 -177.44(16)
C16 C17 C18 C1 179.9(2)
C16 C17 C18 C9 -0.9(4)
C10 C9 C18 C1 -178.2(2)
C8 C9 C18 C1 2.5(3)
C10 C9 C18 C17 2.6(3)
C8 C9 C18 C17 -176.7(2)
C7 C8 C19 C20 -71.8(3)
C9 C8 C19 C20 111.1(3)
C7 C8 C19 C24 108.7(3)
C9 C8 C19 C24 -68.4(3)
C24 C19 C20 C21 1.2(4)
C8 C19 C20 C21 -178.3(2)
C19 C20 C21 C22 -0.2(4)
C20 C21 C22 C23 -1.1(5)
C20 C21 C22 F2 179.2(2)
F2 C22 C23 C24 -179.0(3)
C21 C22 C23 C24 1.3(5)
C22 C23 C24 C19 -0.2(4)
C20 C19 C24 C23 -1.0(4)
C8 C19 C24 C23 178.5(3)
